data_7129924
loop_
_publ_author_name
'Zhai, Yu-Lin'
'Zhou, Hui'
'Liu, Qing-Quan'
'Leng, Bo-Rong'
'Zhang, Zixian'
'Li, Jia-Zhuo'
'Wang, De-Cai'
'Zhu, Yi-Long'

_publ_section_title
;
 Photocatalytic Markovnikov-type addition and cyclization of terminal
 alkynes leading to 4-sulfonyl quinoline-2(1H)-ones
;
_journal_name_full 'Chemical Communications'
_journal_paper_doi 10.1039/D2CC01169G
_journal_year 2022
_chemical_formula_moiety 'C23 H19 N O3 S'
_chemical_formula_sum 'C23 H19 N O3 S'
_chemical_formula_weight 389.45
_space_group_crystal_system monoclinic
_space_group_IT_number 14
_space_group_name_Hall '-P 2yn'
_space_group_name_H-M_alt 'P 1 21/n 1'
_atom_sites_solution_hydrogens geom
_atom_sites_solution_primary iterative
_audit_creation_date 2021-07-21
_audit_creation_method
;
Olex2 1.3
(compiled 2020.11.12 svn.r5f609507 for OlexSys, GUI svn.r6272)
;
_audit_update_record
;
2022-01-30 deposited with the CCDC.	2022-03-28 downloaded from the CCDC.
;
_cell_angle_alpha 90
_cell_angle_beta 90.973(2)
_cell_angle_gamma 90
_cell_formula_units_Z 4
_cell_length_a 9.0023(9)
_cell_length_b 12.4729(13)
_cell_length_c 16.0823(15)
_cell_measurement_reflns_used 2431
_cell_measurement_temperature 293(2)
_cell_measurement_theta_max 27.16
_cell_measurement_theta_min 2.535
_cell_volume 1805.5(3)
_computing_cell_refinement 'Bruker SMART'
_computing_data_collection 'Bruker SMART'
_computing_data_reduction 'Bruker SAINT'
_computing_molecular_graphics 'Olex2 1.3 (Dolomanov et al., 2009)'
_computing_publication_material 'Olex2 1.3 (Dolomanov et al., 2009)'
_computing_structure_refinement 'SHELXL 2018/3 (Sheldrick, 2015)'
_computing_structure_solution 'olex2.solve 1.3 (Bourhis et al., 2015)'
_diffrn_ambient_temperature 293.15
_diffrn_measured_fraction_theta_full 0.997
_diffrn_measured_fraction_theta_max 0.997
_diffrn_measurement_device_type 'CCD area detector'
_diffrn_measurement_method 'phi and omega scans'
_diffrn_radiation_type MoK\a
_diffrn_radiation_wavelength 0.71073
_diffrn_reflns_av_R_equivalents 0.0565
_diffrn_reflns_av_unetI/netI 0.0646
_diffrn_reflns_Laue_measured_fraction_full 0.997
_diffrn_reflns_Laue_measured_fraction_max 0.997
_diffrn_reflns_limit_h_max 10
_diffrn_reflns_limit_h_min -10
_diffrn_reflns_limit_k_max 12
_diffrn_reflns_limit_k_min -14
_diffrn_reflns_limit_l_max 19
_diffrn_reflns_limit_l_min -12
_diffrn_reflns_number 8513
_diffrn_reflns_point_group_measured_fraction_full 0.997
_diffrn_reflns_point_group_measured_fraction_max 0.997
_diffrn_reflns_theta_full 25.020
_diffrn_reflns_theta_max 25.020
_diffrn_reflns_theta_min 2.066
_exptl_absorpt_coefficient_mu 0.205
_exptl_absorpt_correction_T_max 0.9640
_exptl_absorpt_correction_T_min 0.9170
_exptl_absorpt_correction_type multi-scan
_exptl_absorpt_process_details sadabs
_exptl_crystal_density_diffrn 1.433
_exptl_crystal_density_method 'not measured'
_exptl_crystal_description needle
_exptl_crystal_F_000 816
_exptl_crystal_recrystallization_method 'Re-crystallisation from solvent: hexane/EtOAc'
_exptl_crystal_size_max 0.43
_exptl_crystal_size_mid 0.2
_exptl_crystal_size_min 0.18
_refine_diff_density_max 0.280
_refine_diff_density_min -0.540
_refine_diff_density_rms 0.076
_refine_ls_extinction_method none
_refine_ls_goodness_of_fit_ref 1.039
_refine_ls_hydrogen_treatment constr
_refine_ls_matrix_type full
_refine_ls_number_parameters 253
_refine_ls_number_reflns 3184
_refine_ls_number_restraints 0
_refine_ls_restrained_S_all 1.039
_refine_ls_R_factor_all 0.0880
_refine_ls_R_factor_gt 0.0580
_refine_ls_shift/su_max 0.000
_refine_ls_shift/su_mean 0.000
_refine_ls_structure_factor_coef Fsqd
_refine_ls_weighting_details 'w=1/[\s^2^(Fo^2^)+(0.0794P)^2^+0.4702P] where P=(Fo^2^+2Fc^2^)/3'
_refine_ls_weighting_scheme calc
_refine_ls_wR_factor_gt 0.1426
_refine_ls_wR_factor_ref 0.1562
_reflns_Friedel_coverage 0.000
_reflns_number_gt 2188
_reflns_number_total 3184
_reflns_threshold_expression 'I > 2\s(I)'
_cod_data_source_file d2cc01169g2.cif
_cod_data_source_block 210719b
_cod_database_code 7129924
_shelx_shelxl_version_number 2018/3
_shelx_space_group_comment
;
The symmetry employed for this shelxl refinement is uniquely defined
by the following loop, which should always be used as a source of
symmetry information in preference to the above space-group names.
They are only intended as comments.
;
_shelx_estimated_absorpt_t_max 0.964
_shelx_estimated_absorpt_t_min 0.917
_olex2_refinement_description
;
1. Fixed Uiso
 At 1.2 times of:
  All C(H) groups, All C(H,H) groups
 At 1.5 times of:
  All C(H,H,H) groups
2.a Secondary CH2 refined with riding coordinates:
 C10(H10A,H10B)
2.b Me refined with riding coordinates:
 C23(H23A,H23B,H23C)
2.c Aromatic/amide H refined with riding coordinates:
 C2(H2), C6(H6), C7(H7), C8(H8), C9(H9), C12(H12), C13(H13), C14(H14),
 C15(H15), C16(H16), C18(H18), C19(H19), C21(H21), C22(H22)
;
_olex2_submission_special_instructions 'No special instructions were received'

loop_
_space_group_symop_operation_xyz
'x, y, z'
'-x+1/2, y+1/2, -z+1/2'
'-x, -y, -z'
'x-1/2, -y-1/2, z-1/2'

loop_
_atom_site_label
_atom_site_type_symbol
_atom_site_fract_x
_atom_site_fract_y
_atom_site_fract_z
_atom_site_U_iso_or_equiv
_atom_site_adp_type
_atom_site_occupancy
_atom_site_site_symmetry_order
_atom_site_calc_flag
_atom_site_refinement_flags_posn
_atom_site_refinement_flags_adp
_atom_site_refinement_flags_occupancy
_atom_site_disorder_assembly
_atom_site_disorder_group
N1 N 0.7348(3) 0.0311(2) 0.39471(15) 0.0339(6) Uani 1 1 d . . . . .
O1 O 0.9840(3) 0.01876(19) 0.39560(14) 0.0512(7) Uani 1 1 d . . . . .
O2 O 0.7034(3) 0.37144(16) 0.57890(14) 0.0504(7) Uani 1 1 d . . . . .
O3 O 0.9409(3) 0.28413(19) 0.61243(14) 0.0522(7) Uani 1 1 d . . . . .
S1 S 0.78479(9) 0.27724(6) 0.59908(5) 0.0378(3) Uani 1 1 d . . . . .
C1 C 0.8727(4) 0.0596(3) 0.42334(19) 0.0369(8) Uani 1 1 d . . . . .
C2 C 0.8773(3) 0.1370(2) 0.48824(18) 0.0358(8) Uani 1 1 d . . . . .
H2 H 0.969217 0.156261 0.510937 0.043 Uiso 1 1 calc R U . . .
C3 C 0.7564(3) 0.1827(2) 0.51776(17) 0.0298(7) Uani 1 1 d . . . . .
C4 C 0.6128(3) 0.1576(2) 0.48356(17) 0.0301(7) Uani 1 1 d . . . . .
C5 C 0.6055(3) 0.0812(2) 0.42026(18) 0.0313(7) Uani 1 1 d . . . . .
C6 C 0.4708(4) 0.0582(3) 0.3827(2) 0.0433(8) Uani 1 1 d . . . . .
H6 H 0.466043 0.008944 0.339375 0.052 Uiso 1 1 calc R U . . .
C7 C 0.3445(4) 0.1070(3) 0.4084(2) 0.0488(9) Uani 1 1 d . . . . .
H7 H 0.254093 0.089878 0.382957 0.059 Uiso 1 1 calc R U . . .
C8 C 0.3487(4) 0.1809(3) 0.4712(2) 0.0451(9) Uani 1 1 d . . . . .
H8 H 0.261784 0.213770 0.488414 0.054 Uiso 1 1 calc R U . . .
C9 C 0.4810(4) 0.2058(2) 0.50817(19) 0.0378(8) Uani 1 1 d . . . . .
H9 H 0.483683 0.256204 0.550816 0.045 Uiso 1 1 calc R U . . .
C10 C 0.7334(4) -0.0570(2) 0.33565(19) 0.0427(8) Uani 1 1 d . . . . .
H10A H 0.635528 -0.089611 0.335016 0.051 Uiso 1 1 calc R U . . .
H10B H 0.804008 -0.110916 0.354454 0.051 Uiso 1 1 calc R U . . .
C11 C 0.7706(3) -0.0246(2) 0.24907(18) 0.0343(7) Uani 1 1 d . . . . .
C12 C 0.7232(4) 0.0700(3) 0.2146(2) 0.0431(8) Uani 1 1 d . . . . .
H12 H 0.666400 0.117090 0.245620 0.052 Uiso 1 1 calc R U . . .
C13 C 0.7591(4) 0.0955(3) 0.1345(2) 0.0477(9) Uani 1 1 d . . . . .
H13 H 0.726625 0.160052 0.111620 0.057 Uiso 1 1 calc R U . . .
C14 C 0.8408(4) 0.0282(3) 0.0886(2) 0.0505(9) Uani 1 1 d . . . . .
H14 H 0.864659 0.045987 0.034244 0.061 Uiso 1 1 calc R U . . .
C15 C 0.8879(4) -0.0653(3) 0.1218(2) 0.0566(10) Uani 1 1 d . . . . .
H15 H 0.944240 -0.111945 0.090067 0.068 Uiso 1 1 calc R U . . .
C16 C 0.8539(4) -0.0923(3) 0.2017(2) 0.0480(9) Uani 1 1 d . . . . .
H16 H 0.887490 -0.156871 0.223871 0.058 Uiso 1 1 calc R U . . .
C17 C 0.7085(3) 0.2197(2) 0.68697(18) 0.0319(7) Uani 1 1 d . . . . .
C18 C 0.5885(4) 0.2664(2) 0.72335(19) 0.0394(8) Uani 1 1 d . . . . .
H18 H 0.543704 0.326503 0.699532 0.047 Uiso 1 1 calc R U . . .
C19 C 0.5353(4) 0.2237(3) 0.7951(2) 0.0430(8) Uani 1 1 d . . . . .
H19 H 0.452948 0.254854 0.819555 0.052 Uiso 1 1 calc R U . . .
C20 C 0.6002(4) 0.1360(2) 0.83205(18) 0.0365(8) Uani 1 1 d . . . . .
C21 C 0.7210(4) 0.0899(3) 0.7940(2) 0.0403(8) Uani 1 1 d . . . . .
H21 H 0.766083 0.029973 0.817800 0.048 Uiso 1 1 calc R U . . .
C22 C 0.7748(4) 0.1313(2) 0.72221(19) 0.0379(8) Uani 1 1 d . . . . .
H22 H 0.856237 0.099705 0.697139 0.045 Uiso 1 1 calc R U . . .
C23 C 0.5430(4) 0.0915(3) 0.9112(2) 0.0499(9) Uani 1 1 d . . . . .
H23A H 0.601797 0.030629 0.927627 0.075 Uiso 1 1 calc R U . . .
H23B H 0.548771 0.145314 0.953766 0.075 Uiso 1 1 calc R U . . .
H23C H 0.441440 0.069751 0.903158 0.075 Uiso 1 1 calc R U . . .

loop_
_atom_site_aniso_label
_atom_site_aniso_U_11
_atom_site_aniso_U_22
_atom_site_aniso_U_33
_atom_site_aniso_U_23
_atom_site_aniso_U_13
_atom_site_aniso_U_12
N1 0.0403(16) 0.0351(14) 0.0265(14) -0.0045(11) 0.0044(12) -0.0010(12)
O1 0.0442(15) 0.0676(16) 0.0421(14) -0.0028(12) 0.0112(11) 0.0166(12)
O2 0.0814(18) 0.0318(12) 0.0380(13) 0.0011(10) 0.0006(12) -0.0041(12)
O3 0.0443(14) 0.0742(17) 0.0382(13) -0.0087(12) -0.0009(11) -0.0300(12)
S1 0.0487(5) 0.0374(5) 0.0274(4) -0.0018(3) -0.0001(3) -0.0120(4)
C1 0.040(2) 0.0410(18) 0.0299(17) 0.0048(14) 0.0012(15) 0.0038(15)
C2 0.0314(17) 0.0455(19) 0.0303(17) 0.0022(14) -0.0020(14) -0.0056(14)
C3 0.0372(18) 0.0305(16) 0.0216(15) 0.0020(13) 0.0001(13) -0.0035(13)
C4 0.0373(18) 0.0297(15) 0.0235(15) 0.0030(13) 0.0009(13) -0.0025(13)
C5 0.0351(17) 0.0355(17) 0.0233(15) 0.0021(13) 0.0027(13) -0.0053(14)
C6 0.041(2) 0.052(2) 0.0372(19) -0.0110(16) -0.0016(15) -0.0084(16)
C7 0.034(2) 0.067(2) 0.045(2) -0.0020(19) -0.0059(16) -0.0079(17)
C8 0.0306(19) 0.058(2) 0.046(2) 0.0003(18) 0.0006(16) 0.0052(16)
C9 0.043(2) 0.0378(18) 0.0330(18) -0.0006(14) 0.0052(15) 0.0027(14)
C10 0.061(2) 0.0339(17) 0.0340(18) -0.0047(15) 0.0085(16) -0.0023(16)
C11 0.0359(18) 0.0407(18) 0.0264(16) -0.0093(14) 0.0017(13) -0.0068(14)
C12 0.050(2) 0.047(2) 0.0328(18) -0.0018(16) 0.0110(15) 0.0050(16)
C13 0.045(2) 0.056(2) 0.042(2) 0.0090(18) 0.0041(17) -0.0051(17)
C14 0.050(2) 0.069(3) 0.0321(19) -0.0060(19) 0.0066(17) -0.0103(19)
C15 0.057(2) 0.069(3) 0.045(2) -0.024(2) 0.0146(19) 0.001(2)
C16 0.055(2) 0.044(2) 0.044(2) -0.0107(17) 0.0063(17) 0.0040(17)
C17 0.0371(18) 0.0330(16) 0.0253(16) -0.0045(13) -0.0020(13) -0.0036(14)
C18 0.050(2) 0.0356(17) 0.0327(18) -0.0017(15) -0.0024(15) 0.0079(15)
C19 0.050(2) 0.047(2) 0.0333(18) -0.0025(16) 0.0079(15) 0.0078(16)
C20 0.0432(19) 0.0416(18) 0.0245(16) -0.0037(14) -0.0008(14) -0.0053(15)
C21 0.045(2) 0.0405(18) 0.0347(19) 0.0032(15) -0.0016(15) 0.0029(15)
C22 0.0394(19) 0.0416(18) 0.0327(18) -0.0029(15) 0.0028(15) 0.0054(15)
C23 0.060(2) 0.055(2) 0.0348(19) 0.0021(17) 0.0051(17) -0.0115(18)

loop_
_atom_type_symbol
_atom_type_description
_atom_type_scat_dispersion_real
_atom_type_scat_dispersion_imag
_atom_type_scat_source
C C 0.0033 0.0016 'International Tables Vol C Tables 4.2.6.8 and 6.1.1.4'
H H 0.0000 0.0000 'International Tables Vol C Tables 4.2.6.8 and 6.1.1.4'
N N 0.0061 0.0033 'International Tables Vol C Tables 4.2.6.8 and 6.1.1.4'
O O 0.0106 0.0060 'International Tables Vol C Tables 4.2.6.8 and 6.1.1.4'
S S 0.1246 0.1234 'International Tables Vol C Tables 4.2.6.8 and 6.1.1.4'

loop_
_geom_angle_atom_site_label_1
_geom_angle_atom_site_label_2
_geom_angle_atom_site_label_3
_geom_angle
_geom_angle_site_symmetry_1
_geom_angle_site_symmetry_3
_geom_angle_publ_flag
C1 N1 C5 123.0(3) . . ?
C1 N1 C10 114.6(3) . . ?
C5 N1 C10 122.4(3) . . ?
O2 S1 O3 119.33(15) . . ?
O2 S1 C3 108.30(14) . . ?
O2 S1 C17 108.57(15) . . ?
O3 S1 C3 106.32(15) . . ?
O3 S1 C17 107.81(14) . . ?
C17 S1 C3 105.71(13) . . ?
N1 C1 C2 116.1(3) . . ?
O1 C1 N1 121.2(3) . . ?
O1 C1 C2 122.7(3) . . ?
C1 C2 H2 118.6 . . ?
C3 C2 C1 122.8(3) . . ?
C3 C2 H2 118.6 . . ?
C2 C3 S1 116.2(2) . . ?
C2 C3 C4 120.7(3) . . ?
C4 C3 S1 123.1(2) . . ?
C5 C4 C3 117.5(3) . . ?
C9 C4 C3 124.3(3) . . ?
C9 C4 C5 118.2(3) . . ?
N1 C5 C4 119.6(3) . . ?
C6 C5 N1 120.9(3) . . ?
C6 C5 C4 119.5(3) . . ?
C5 C6 H6 119.7 . . ?
C7 C6 C5 120.6(3) . . ?
C7 C6 H6 119.7 . . ?
C6 C7 H7 119.6 . . ?
C6 C7 C8 120.9(3) . . ?
C8 C7 H7 119.6 . . ?
C7 C8 H8 120.3 . . ?
C9 C8 C7 119.4(3) . . ?
C9 C8 H8 120.3 . . ?
C4 C9 H9 119.3 . . ?
C8 C9 C4 121.4(3) . . ?
C8 C9 H9 119.3 . . ?
N1 C10 H10A 108.8 . . ?
N1 C10 H10B 108.8 . . ?
N1 C10 C11 113.9(3) . . ?
H10A C10 H10B 107.7 . . ?
C11 C10 H10A 108.8 . . ?
C11 C10 H10B 108.8 . . ?
C12 C11 C10 122.5(3) . . ?
C12 C11 C16 118.4(3) . . ?
C16 C11 C10 119.1(3) . . ?
C11 C12 H12 119.9 . . ?
C11 C12 C13 120.3(3) . . ?
C13 C12 H12 119.9 . . ?
C12 C13 H13 119.7 . . ?
C14 C13 C12 120.7(3) . . ?
C14 C13 H13 119.7 . . ?
C13 C14 H14 120.2 . . ?
C13 C14 C15 119.6(3) . . ?
C15 C14 H14 120.2 . . ?
C14 C15 H15 119.6 . . ?
C14 C15 C16 120.8(3) . . ?
C16 C15 H15 119.6 . . ?
C11 C16 H16 119.8 . . ?
C15 C16 C11 120.3(3) . . ?
C15 C16 H16 119.8 . . ?
C18 C17 S1 119.8(2) . . ?
C18 C17 C22 120.5(3) . . ?
C22 C17 S1 119.5(2) . . ?
C17 C18 H18 120.5 . . ?
C19 C18 C17 119.1(3) . . ?
C19 C18 H18 120.5 . . ?
C18 C19 H19 119.2 . . ?
C18 C19 C20 121.7(3) . . ?
C20 C19 H19 119.2 . . ?
C19 C20 C21 118.2(3) . . ?
C19 C20 C23 121.1(3) . . ?
C21 C20 C23 120.6(3) . . ?
C20 C21 H21 119.6 . . ?
C22 C21 C20 120.8(3) . . ?
C22 C21 H21 119.6 . . ?
C17 C22 H22 120.1 . . ?
C21 C22 C17 119.7(3) . . ?
C21 C22 H22 120.1 . . ?
C20 C23 H23A 109.5 . . ?
C20 C23 H23B 109.5 . . ?
C20 C23 H23C 109.5 . . ?
H23A C23 H23B 109.5 . . ?
H23A C23 H23C 109.5 . . ?
H23B C23 H23C 109.5 . . ?

loop_
_geom_bond_atom_site_label_1
_geom_bond_atom_site_label_2
_geom_bond_distance
_geom_bond_site_symmetry_2
_geom_bond_publ_flag
N1 C1 1.364(4) . ?
N1 C5 1.390(4) . ?
N1 C10 1.452(4) . ?
O1 C1 1.216(4) . ?
O2 S1 1.419(2) . ?
O3 S1 1.421(2) . ?
S1 C3 1.776(3) . ?
S1 C17 1.737(3) . ?
C1 C2 1.421(4) . ?
C2 H2 0.9300 . ?
C2 C3 1.324(4) . ?
C3 C4 1.431(4) . ?
C4 C5 1.395(4) . ?
C4 C9 1.394(4) . ?
C5 C6 1.375(4) . ?
C6 H6 0.9300 . ?
C6 C7 1.360(5) . ?
C7 H7 0.9300 . ?
C7 C8 1.367(5) . ?
C8 H8 0.9300 . ?
C8 C9 1.358(4) . ?
C9 H9 0.9300 . ?
C10 H10A 0.9700 . ?
C10 H10B 0.9700 . ?
C10 C11 1.494(4) . ?
C11 C12 1.369(4) . ?
C11 C16 1.369(4) . ?
C12 H12 0.9300 . ?
C12 C13 1.371(4) . ?
C13 H13 0.9300 . ?
C13 C14 1.345(5) . ?
C14 H14 0.9300 . ?
C14 C15 1.348(5) . ?
C15 H15 0.9300 . ?
C15 C16 1.367(5) . ?
C16 H16 0.9300 . ?
C17 C18 1.368(4) . ?
C17 C22 1.372(4) . ?
C18 H18 0.9300 . ?
C18 C19 1.365(4) . ?
C19 H19 0.9300 . ?
C19 C20 1.371(4) . ?
C20 C21 1.382(4) . ?
C20 C23 1.489(4) . ?
C21 H21 0.9300 . ?
C21 C22 1.362(4) . ?
C22 H22 0.9300 . ?
C23 H23A 0.9600 . ?
C23 H23B 0.9600 . ?
C23 H23C 0.9600 . ?

loop_
_geom_torsion_atom_site_label_1
_geom_torsion_atom_site_label_2
_geom_torsion_atom_site_label_3
_geom_torsion_atom_site_label_4
_geom_torsion
_geom_torsion_site_symmetry_1
_geom_torsion_site_symmetry_2
_geom_torsion_site_symmetry_3
_geom_torsion_site_symmetry_4
_geom_torsion_publ_flag
N1 C1 C2 C3 -2.6(5) . . . . ?
N1 C5 C6 C7 179.5(3) . . . . ?
N1 C10 C11 C12 -38.2(4) . . . . ?
N1 C10 C11 C16 142.6(3) . . . . ?
O1 C1 C2 C3 179.0(3) . . . . ?
O2 S1 C3 C2 131.1(2) . . . . ?
O2 S1 C3 C4 -47.5(3) . . . . ?
O2 S1 C17 C18 0.6(3) . . . . ?
O2 S1 C17 C22 -175.5(2) . . . . ?
O3 S1 C3 C2 1.7(3) . . . . ?
O3 S1 C3 C4 -176.9(2) . . . . ?
O3 S1 C17 C18 131.2(3) . . . . ?
O3 S1 C17 C22 -44.9(3) . . . . ?
S1 C3 C4 C5 -179.5(2) . . . . ?
S1 C3 C4 C9 1.8(4) . . . . ?
S1 C17 C18 C19 -176.2(2) . . . . ?
S1 C17 C22 C21 175.9(2) . . . . ?
C1 N1 C5 C4 -6.2(4) . . . . ?
C1 N1 C5 C6 172.4(3) . . . . ?
C1 N1 C10 C11 -80.1(3) . . . . ?
C1 C2 C3 S1 179.9(2) . . . . ?
C1 C2 C3 C4 -1.5(5) . . . . ?
C2 C3 C4 C5 1.9(4) . . . . ?
C2 C3 C4 C9 -176.7(3) . . . . ?
C3 S1 C17 C18 -115.4(3) . . . . ?
C3 S1 C17 C22 68.5(3) . . . . ?
C3 C4 C5 N1 1.7(4) . . . . ?
C3 C4 C5 C6 -176.8(3) . . . . ?
C3 C4 C9 C8 177.7(3) . . . . ?
C4 C5 C6 C7 -1.9(5) . . . . ?
C5 N1 C1 O1 -175.2(3) . . . . ?
C5 N1 C1 C2 6.5(4) . . . . ?
C5 N1 C10 C11 100.4(3) . . . . ?
C5 C4 C9 C8 -0.9(5) . . . . ?
C5 C6 C7 C8 0.9(5) . . . . ?
C6 C7 C8 C9 0.1(5) . . . . ?
C7 C8 C9 C4 -0.1(5) . . . . ?
C9 C4 C5 N1 -179.6(3) . . . . ?
C9 C4 C5 C6 1.9(4) . . . . ?
C10 N1 C1 O1 5.4(4) . . . . ?
C10 N1 C1 C2 -173.0(3) . . . . ?
C10 N1 C5 C4 173.3(3) . . . . ?
C10 N1 C5 C6 -8.2(4) . . . . ?
C10 C11 C12 C13 -179.3(3) . . . . ?
C10 C11 C16 C15 179.1(3) . . . . ?
C11 C12 C13 C14 0.2(5) . . . . ?
C12 C11 C16 C15 -0.1(5) . . . . ?
C12 C13 C14 C15 -0.1(5) . . . . ?
C13 C14 C15 C16 -0.1(6) . . . . ?
C14 C15 C16 C11 0.3(6) . . . . ?
C16 C11 C12 C13 -0.1(5) . . . . ?
C17 S1 C3 C2 -112.7(3) . . . . ?
C17 S1 C3 C4 68.7(3) . . . . ?
C17 C18 C19 C20 0.8(5) . . . . ?
C18 C17 C22 C21 -0.2(5) . . . . ?
C18 C19 C20 C21 -1.0(5) . . . . ?
C18 C19 C20 C23 178.8(3) . . . . ?
C19 C20 C21 C22 0.6(5) . . . . ?
C20 C21 C22 C17 -0.1(5) . . . . ?
C22 C17 C18 C19 -0.2(5) . . . . ?
C23 C20 C21 C22 -179.2(3) . . . . ?
